data_7249021
loop_
_publ_author_name
'Su\<sanj, Ru\/der'
'Bedekovi\'c, Nikola'
'Cerovski, Sara'
'Baus Topi\'c, Nea'
'Nemec, Vinko'
'Cin\<ci\'c, Dominik'

_publ_section_title
;
 Evaluation of halogen bonding proclivity of oxazole derivatives carrying
 multiple acceptor sites in cocrystals with perfluorinated iodobenzenes
;
_journal_issue 31
_journal_name_full CrystEngComm
_journal_page_first 4137
_journal_page_last 4145
_journal_paper_doi 10.1039/D4CE00557K
_journal_volume 26
_journal_year 2024
_chemical_formula_moiety 'C6 F4 I2, C9 H7 N O'
_chemical_formula_sum 'C15 H7 F4 I2 N O'
_chemical_formula_weight 547.02
_space_group_crystal_system monoclinic
_space_group_IT_number 4
_space_group_name_Hall 'P 2yb'
_space_group_name_H-M_alt 'P 1 21 1'
_atom_sites_solution_hydrogens geom
_audit_creation_method SHELXL-2018/3
_audit_update_record
;
2024-05-28 deposited with the CCDC.	2024-07-09 downloaded from the CCDC.
;
_cell_angle_alpha 90
_cell_angle_beta 97.011(5)
_cell_angle_gamma 90
_cell_formula_units_Z 2
_cell_length_a 8.1546(5)
_cell_length_b 5.9866(3)
_cell_length_c 16.6160(7)
_cell_measurement_reflns_used 9539
_cell_measurement_temperature 295
_cell_measurement_theta_max 36.9440
_cell_measurement_theta_min 2.4660
_cell_volume 805.10(7)
_computing_structure_refinement 'SHELXL-2018/3 (Sheldrick, 2018)'
_diffrn_ambient_temperature 295
_diffrn_detector_area_resol_mean 10.0000
_diffrn_measured_fraction_theta_full 0.999
_diffrn_measured_fraction_theta_max 1.000
_diffrn_measurement_device_type 'XtaLAB Synergy, Dualflex, HyPix'
_diffrn_radiation_type MoK\a
_diffrn_radiation_wavelength 0.71073
_diffrn_reflns_av_R_equivalents 0.0506
_diffrn_reflns_av_unetI/netI 0.0438
_diffrn_reflns_Laue_measured_fraction_full 0.999
_diffrn_reflns_Laue_measured_fraction_max 1.000
_diffrn_reflns_limit_h_max 11
_diffrn_reflns_limit_h_min -12
_diffrn_reflns_limit_k_max 8
_diffrn_reflns_limit_k_min -8
_diffrn_reflns_limit_l_max 24
_diffrn_reflns_limit_l_min -24
_diffrn_reflns_number 17587
_diffrn_reflns_point_group_measured_fraction_full 1.000
_diffrn_reflns_point_group_measured_fraction_max 1.000
_diffrn_reflns_theta_full 25.242
_diffrn_reflns_theta_max 31.995
_diffrn_reflns_theta_min 2.470
_diffrn_source 'micro-focus sealed X-ray tube'
_exptl_absorpt_coefficient_mu 3.949
_exptl_absorpt_correction_T_max 1.00000
_exptl_absorpt_correction_T_min 0.41565
_exptl_absorpt_correction_type multi-scan
_exptl_absorpt_process_details
;
CrysAlisPro 1.171.42.81a (Rigaku Oxford Diffraction, 2023)
Empirical absorption correction using spherical harmonics,
implemented in SCALE3 ABSPACK scaling algorithm.
;
_exptl_crystal_colour 'pale yellow'
_exptl_crystal_density_diffrn 2.256
_exptl_crystal_description plate
_exptl_crystal_F_000 508
_exptl_crystal_size_max 0.58
_exptl_crystal_size_mid 0.33
_exptl_crystal_size_min 0.06
_refine_diff_density_max 0.708
_refine_diff_density_min -0.365
_refine_diff_density_rms 0.098
_refine_ls_abs_structure_details
;
 Flack x determined using 1639 quotients [(I+)-(I-)]/[(I+)+(I-)]
 (Parsons, Flack and Wagner, Acta Cryst. B69 (2013) 249-259).
;
_refine_ls_abs_structure_Flack 0.22(2)
_refine_ls_extinction_method none
_refine_ls_goodness_of_fit_ref 0.990
_refine_ls_hydrogen_treatment constr
_refine_ls_matrix_type full
_refine_ls_number_parameters 208
_refine_ls_number_reflns 5574
_refine_ls_number_restraints 1
_refine_ls_restrained_S_all 0.990
_refine_ls_R_factor_all 0.0491
_refine_ls_R_factor_gt 0.0356
_refine_ls_shift/su_max 0.001
_refine_ls_shift/su_mean 0.000
_refine_ls_structure_factor_coef Fsqd
_refine_ls_weighting_details 'w=1/[\s^2^(Fo^2^)+(0.0494P)^2^+0.2237P] where P=(Fo^2^+2Fc^2^)/3'
_refine_ls_weighting_scheme calc
_refine_ls_wR_factor_gt 0.0923
_refine_ls_wR_factor_ref 0.1009
_reflns_Friedel_coverage 0.845
_reflns_Friedel_fraction_full 1.000
_reflns_Friedel_fraction_max 1.000
_reflns_number_gt 4346
_reflns_number_total 5574
_reflns_threshold_expression 'I > 2\s(I)'
_cod_data_source_file d4ce00557k2.cif
_cod_data_source_block phox_14tfib
_cod_depositor_comments 'Adding full bibliography for 7249013--7249033.cif.'
_cod_original_sg_symbol_H-M 'P 21'
_cod_database_code 7249021
_shelx_shelxl_version_number 2018/3
_shelx_space_group_comment
;
The symmetry employed for this shelxl refinement is uniquely defined
by the following loop, which should always be used as a source of
symmetry information in preference to the above space-group names.
They are only intended as comments.
;

loop_
_space_group_symop_operation_xyz
'x, y, z'
'-x, y+1/2, -z'

loop_
_atom_site_label
_atom_site_type_symbol
_atom_site_fract_x
_atom_site_fract_y
_atom_site_fract_z
_atom_site_U_iso_or_equiv
_atom_site_adp_type
_atom_site_occupancy
_atom_site_site_symmetry_order
_atom_site_calc_flag
_atom_site_refinement_flags_posn
_atom_site_refinement_flags_adp
_atom_site_refinement_flags_occupancy
_atom_site_disorder_assembly
_atom_site_disorder_group
I1 I 0.27037(6) 0.63335(6) 0.40232(3) 0.05935(13) Uani 1 1 d . . . . .
I2 I 0.49504(6) -0.00847(9) 0.08383(3) 0.06303(15) Uani 1 1 d . . . . .
F2 F 0.3066(6) 0.4528(8) 0.0882(2) 0.0638(11) Uani 1 1 d . . . . .
F1 F 0.2221(6) 0.7008(7) 0.2102(3) 0.0662(11) Uani 1 1 d . . . . .
F3 F 0.5587(6) -0.0709(7) 0.2760(3) 0.0671(11) Uani 1 1 d . . . . .
F4 F 0.4716(6) 0.1745(8) 0.3979(2) 0.0684(12) Uani 1 1 d . . . . .
O1 O 0.2031(8) 1.0690(10) 0.6512(4) 0.0714(15) Uani 1 1 d . . . . .
C11 C 0.3037(8) 0.5118(11) 0.2281(4) 0.0470(12) Uani 1 1 d . . . . .
C10 C 0.3436(8) 0.4443(10) 0.3079(4) 0.0459(13) Uani 1 1 d . . . . .
C12 C 0.3501(8) 0.3832(12) 0.1650(4) 0.0474(13) Uani 1 1 d . . . . .
C1 C 0.1181(9) 0.8356(12) 0.7571(4) 0.0530(14) Uani 1 1 d . . . . .
C5 C 0.1435(11) 0.9646(18) 0.8951(5) 0.072(2) Uani 1 1 d . . . . .
H5 H 0.174414 1.074981 0.933329 0.087 Uiso 1 1 calc R U . . .
C13 C 0.4350(8) 0.1851(10) 0.1791(4) 0.0464(13) Uani 1 1 d . . . . .
C6 C 0.1678(9) 0.9979(15) 0.8152(4) 0.0617(16) Uani 1 1 d . . . . .
H6 H 0.217531 1.128666 0.800134 0.074 Uiso 1 1 calc R U . . .
C14 C 0.4751(8) 0.1192(13) 0.2591(4) 0.0486(12) Uani 1 1 d . . . . .
C15 C 0.4290(8) 0.2455(12) 0.3216(4) 0.0497(13) Uani 1 1 d . . . . .
C2 C 0.0452(9) 0.6426(16) 0.7812(5) 0.0634(16) Uani 1 1 d . . . . .
H2 H 0.010927 0.533476 0.742936 0.076 Uiso 1 1 calc R U . . .
N1 N 0.1575(11) 0.8702(16) 0.5389(4) 0.080(2) Uani 1 1 d . . . . .
C7 C 0.1413(8) 0.8696(13) 0.6722(4) 0.0535(14) Uani 1 1 d . . . . .
C9 C 0.2081(13) 1.0547(19) 0.5697(6) 0.080(3) Uani 1 1 d . . . . .
H9 H 0.245411 1.170459 0.539380 0.096 Uiso 1 1 calc R U . . .
C3 C 0.0224(10) 0.6094(19) 0.8614(6) 0.074(2) Uani 1 1 d . . . . .
H3 H -0.027530 0.479298 0.876975 0.089 Uiso 1 1 calc R U . . .
C8 C 0.1134(11) 0.7485(15) 0.6032(5) 0.069(2) Uani 1 1 d . . . . .
H8 H 0.070776 0.604273 0.599655 0.083 Uiso 1 1 calc R U . . .
C4 C 0.0744(12) 0.771(2) 0.9184(6) 0.076(2) Uani 1 1 d . . . . .
H4 H 0.062179 0.747934 0.972729 0.091 Uiso 1 1 calc R U . . .

loop_
_atom_site_aniso_label
_atom_site_aniso_U_11
_atom_site_aniso_U_22
_atom_site_aniso_U_33
_atom_site_aniso_U_23
_atom_site_aniso_U_13
_atom_site_aniso_U_12
I1 0.0677(3) 0.0604(2) 0.0525(2) -0.01155(19) 0.01723(18) -0.0087(2)
I2 0.0730(3) 0.0642(3) 0.0548(2) -0.0114(2) 0.0195(2) -0.0031(2)
F2 0.084(3) 0.065(3) 0.0424(17) 0.0097(18) 0.0068(18) -0.001(2)
F1 0.074(3) 0.053(2) 0.072(3) 0.0059(19) 0.011(2) 0.014(2)
F3 0.079(3) 0.054(2) 0.068(2) 0.0081(18) 0.003(2) 0.014(2)
F4 0.095(3) 0.067(3) 0.0407(17) 0.0048(18) -0.0029(19) 0.000(2)
O1 0.085(4) 0.064(3) 0.066(3) -0.004(2) 0.013(3) -0.012(3)
C11 0.051(3) 0.040(3) 0.050(3) 0.003(2) 0.006(2) -0.004(3)
C10 0.050(3) 0.044(3) 0.045(3) -0.003(2) 0.009(2) -0.011(2)
C12 0.049(3) 0.052(3) 0.041(3) 0.009(3) 0.007(2) -0.008(3)
C1 0.050(3) 0.054(3) 0.054(3) -0.009(3) 0.004(2) 0.009(3)
C5 0.082(5) 0.080(5) 0.053(4) -0.016(4) 0.002(4) 0.008(5)
C13 0.048(3) 0.050(3) 0.041(3) -0.003(2) 0.006(2) -0.010(2)
C6 0.067(4) 0.058(3) 0.060(4) -0.011(3) 0.005(3) -0.004(4)
C14 0.051(3) 0.045(3) 0.050(3) -0.002(3) 0.003(2) -0.004(3)
C15 0.061(4) 0.047(3) 0.040(3) 0.002(2) 0.003(3) -0.006(3)
C2 0.059(4) 0.058(4) 0.072(4) -0.004(4) 0.004(3) 0.001(4)
N1 0.103(6) 0.086(5) 0.055(4) -0.012(4) 0.020(4) 0.012(5)
C7 0.049(3) 0.053(3) 0.057(4) -0.003(3) 0.003(3) 0.006(3)
C9 0.095(7) 0.086(7) 0.062(5) 0.003(4) 0.021(4) 0.011(5)
C3 0.069(4) 0.072(5) 0.082(5) 0.006(5) 0.014(4) 0.000(5)
C8 0.086(5) 0.061(4) 0.062(4) -0.016(4) 0.012(4) 0.008(4)
C4 0.074(5) 0.086(6) 0.069(5) 0.007(5) 0.012(4) 0.008(5)

loop_
_atom_type_symbol
_atom_type_description
_atom_type_scat_dispersion_real
_atom_type_scat_dispersion_imag
_atom_type_scat_source
C C 0.0033 0.0016 'International Tables Vol C Tables 4.2.6.8 and 6.1.1.4'
H H 0.0000 0.0000 'International Tables Vol C Tables 4.2.6.8 and 6.1.1.4'
N N 0.0061 0.0033 'International Tables Vol C Tables 4.2.6.8 and 6.1.1.4'
O O 0.0106 0.0060 'International Tables Vol C Tables 4.2.6.8 and 6.1.1.4'
F F 0.0171 0.0103 'International Tables Vol C Tables 4.2.6.8 and 6.1.1.4'
I I -0.4742 1.8119 'International Tables Vol C Tables 4.2.6.8 and 6.1.1.4'

loop_
_geom_angle_atom_site_label_1
_geom_angle_atom_site_label_2
_geom_angle_atom_site_label_3
_geom_angle
_geom_angle_site_symmetry_1
_geom_angle_site_symmetry_3
_geom_angle_publ_flag
C7 O1 C9 104.9(7) . . ?
F1 C11 C10 121.0(6) . . ?
F1 C11 C12 118.6(6) . . ?
C10 C11 C12 120.4(6) . . ?
C15 C10 C11 117.6(6) . . ?
C15 C10 I1 121.9(5) . . ?
C11 C10 I1 120.5(5) . . ?
F2 C12 C13 119.7(6) . . ?
F2 C12 C11 118.6(6) . . ?
C13 C12 C11 121.7(6) . . ?
C2 C1 C6 118.8(7) . . ?
C2 C1 C7 120.5(7) . . ?
C6 C1 C7 120.7(7) . . ?
C4 C5 C6 120.6(9) . . ?
C12 C13 C14 117.6(6) . . ?
C12 C13 I2 120.8(5) . . ?
C14 C13 I2 121.6(5) . . ?
C5 C6 C1 120.1(8) . . ?
F3 C14 C15 119.3(6) . . ?
F3 C14 C13 119.8(6) . . ?
C15 C14 C13 120.9(7) . . ?
F4 C15 C14 118.4(6) . . ?
F4 C15 C10 119.7(6) . . ?
C14 C15 C10 121.9(6) . . ?
C3 C2 C1 120.9(8) . . ?
C9 N1 C8 104.5(7) . . ?
C8 C7 O1 106.4(7) . . ?
C8 C7 C1 135.8(8) . . ?
O1 C7 C1 117.8(6) . . ?
N1 C9 O1 114.2(9) . . ?
C2 C3 C4 119.6(10) . . ?
C7 C8 N1 110.0(8) . . ?
C5 C4 C3 120.1(8) . . ?

loop_
_geom_bond_atom_site_label_1
_geom_bond_atom_site_label_2
_geom_bond_distance
_geom_bond_site_symmetry_2
_geom_bond_publ_flag
I1 C10 2.080(6) . ?
I2 C13 2.069(6) . ?
F2 C12 1.348(7) . ?
F1 C11 1.328(8) . ?
F3 C14 1.339(8) . ?
F4 C15 1.341(7) . ?
O1 C7 1.358(10) . ?
O1 C9 1.361(11) . ?
C11 C10 1.387(9) . ?
C11 C12 1.390(10) . ?
C10 C15 1.383(9) . ?
C12 C13 1.379(10) . ?
C1 C2 1.381(12) . ?
C1 C6 1.395(10) . ?
C1 C7 1.460(10) . ?
C5 C4 1.365(15) . ?
C5 C6 1.380(11) . ?
C13 C14 1.387(9) . ?
C14 C15 1.374(10) . ?
C2 C3 1.383(12) . ?
N1 C9 1.265(14) . ?
N1 C8 1.376(13) . ?
C7 C8 1.352(11) . ?
C3 C4 1.385(16) . ?
